data_7209859
loop_
_publ_author_name
'Chen, Shui-Sheng'
'Qiao, Rui'
'Sheng, Liang-Quan'
'Zhao, Yue'
'Yang, Song'
'Chen, Ming-Ming'
'Liu, Zhao-Di'
'Wang, Dei-Hai'

_publ_section_title
;
 Cadmium(ii) and zinc(ii) complexes with rigid
 1-(1H-imidazol-4-yl)-3-(4H-tetrazol-5-yl)benzene and varied carboxylate
 ligands
;
_journal_issue 28
_journal_name_full CrystEngComm
_journal_page_first 5713
_journal_paper_doi 10.1039/c3ce40150b
_journal_volume 15
_journal_year 2013
_chemical_formula_moiety 'C15 H9 N6 O4 Zn'
_chemical_formula_sum 'C15 H9 N6 O4 Zn'
_chemical_formula_weight 402.65
_chemical_name_systematic
;
?
;
_space_group_IT_number 61
_symmetry_cell_setting orthorhombic
_symmetry_space_group_name_Hall '-P 2ac 2ab'
_symmetry_space_group_name_H-M 'P b c a'
_atom_sites_solution_hydrogens geom
_atom_sites_solution_primary direct
_atom_sites_solution_secondary difmap
_audit_creation_method SHELXL-97
_cell_angle_alpha 90.00
_cell_angle_beta 90.00
_cell_angle_gamma 90.00
_cell_formula_units_Z 8
_cell_length_a 17.9451(11)
_cell_length_b 8.3941(5)
_cell_length_c 19.5874(12)
_cell_measurement_reflns_used 3943
_cell_measurement_temperature 296(2)
_cell_measurement_theta_max 27.522
_cell_measurement_theta_min 2.874
_cell_volume 2950.5(3)
_computing_cell_refinement SMART
_computing_data_collection 'SMART (Bruker, 2000)'
_computing_data_reduction 'SAINT (Bruker, 2000)'
_computing_molecular_graphics SHELXTL
_computing_publication_material SHELXTL
_computing_structure_refinement SHELXTL
_computing_structure_solution 'SHELXTL (Bruker, 2000)'
_diffrn_ambient_temperature 296(2)
_diffrn_measured_fraction_theta_full 0.991
_diffrn_measured_fraction_theta_max 0.991
_diffrn_measurement_device_type 'Bruker Smart Apex CCD '
_diffrn_measurement_method 'phi and omega scans'
_diffrn_radiation_monochromator graphite
_diffrn_radiation_source 'fine-focus sealed tube'
_diffrn_radiation_type MoK\a
_diffrn_radiation_wavelength 0.71073
_diffrn_reflns_av_R_equivalents 0.0251
_diffrn_reflns_av_sigmaI/netI 0.0277
_diffrn_reflns_limit_h_max 23
_diffrn_reflns_limit_h_min -17
_diffrn_reflns_limit_k_max 6
_diffrn_reflns_limit_k_min -10
_diffrn_reflns_limit_l_max 21
_diffrn_reflns_limit_l_min -25
_diffrn_reflns_number 10276
_diffrn_reflns_theta_full 27.53
_diffrn_reflns_theta_max 27.53
_diffrn_reflns_theta_min 2.37
_exptl_absorpt_coefficient_mu 1.704
_exptl_absorpt_correction_T_max 0.8481
_exptl_absorpt_correction_T_min 0.7161
_exptl_absorpt_correction_type multi-scan
_exptl_absorpt_process_details 'SADABS; Bruker, 2000'
_exptl_crystal_colour colorless
_exptl_crystal_density_diffrn 1.813
_exptl_crystal_density_method 'not measured'
_exptl_crystal_description block
_exptl_crystal_F_000 1624
_exptl_crystal_size_max 0.21
_exptl_crystal_size_mid 0.16
_exptl_crystal_size_min 0.10
_refine_diff_density_max 1.359
_refine_diff_density_min -1.377
_refine_diff_density_rms 0.407
_refine_ls_extinction_method none
_refine_ls_goodness_of_fit_ref 1.098
_refine_ls_hydrogen_treatment constr
_refine_ls_matrix_type full
_refine_ls_number_parameters 235
_refine_ls_number_reflns 3369
_refine_ls_number_restraints 0
_refine_ls_restrained_S_all 1.098
_refine_ls_R_factor_all 0.0476
_refine_ls_R_factor_gt 0.0297
_refine_ls_shift/su_max 0.001
_refine_ls_shift/su_mean 0.000
_refine_ls_structure_factor_coef Fsqd
_refine_ls_weighting_details 'calc w=1/[\s^2^(Fo^2^)+(0.0969P)^2^+0.2898P] where P=(Fo^2^+2Fc^2^)/3'
_refine_ls_weighting_scheme calc
_refine_ls_wR_factor_gt 0.1041
_refine_ls_wR_factor_ref 0.1383
_reflns_number_gt 2830
_reflns_number_total 3369
_reflns_threshold_expression >2sigma(I)
_cod_data_source_file c3ce40150b.txt
_cod_data_source_block 5
_cod_depositor_comments
;
The following automatic conversions were performed:

'_symmetry_cell_setting' value 'Orthorhombic' changed to
'orthorhombic' according to
/home/saulius/struct/CIF-dictionaries/cif_core.dic dictionary named
'cif_core.dic' version 2.4.2 from 2011-04-26.

Automatic conversion script
Id: cif_fix_values 1891 2012-01-12 08:04:46Z andrius 
;
_cod_database_code 7209859

loop_
_symmetry_equiv_pos_as_xyz
'x, y, z'
'-x+1/2, -y, z+1/2'
'-x, y+1/2, -z+1/2'
'x+1/2, -y+1/2, -z'
'-x, -y, -z'
'x-1/2, y, -z-1/2'
'x, -y-1/2, z-1/2'
'-x-1/2, y-1/2, z'

loop_
_atom_site_label
_atom_site_type_symbol
_atom_site_fract_x
_atom_site_fract_y
_atom_site_fract_z
_atom_site_U_iso_or_equiv
_atom_site_adp_type
_atom_site_occupancy
_atom_site_symmetry_multiplicity
_atom_site_calc_flag
_atom_site_refinement_flags
Zn1 Zn 0.211684(18) 0.74047(4) 0.491121(17) 0.01944(15) Uani 1 1 d .
C1 C 0.33548(14) 0.6112(3) 0.22194(12) 0.0237(5) Uani 1 1 d .
C2 C 0.39159(16) 0.7001(4) 0.25412(14) 0.0264(6) Uani 1 1 d .
H2 H 0.4398 0.6985 0.2368 0.032 Uiso 1 1 calc R
C3 C 0.37572(16) 0.7896(3) 0.31121(14) 0.0269(6) Uani 1 1 d .
H3 H 0.4133 0.8489 0.3318 0.032 Uiso 1 1 calc R
C4 C 0.30464(16) 0.7925(3) 0.33838(14) 0.0247(5) Uani 1 1 d .
H4 H 0.2944 0.8530 0.3771 0.030 Uiso 1 1 calc R
C5 C 0.24823(15) 0.7036(3) 0.30711(13) 0.0212(5) Uani 1 1 d .
C6 C 0.26383(15) 0.6141(3) 0.24933(12) 0.0234(6) Uani 1 1 d .
H6 H 0.2261 0.5554 0.2287 0.028 Uiso 1 1 calc R
C7 C 0.34941(14) 0.5187(3) 0.16001(13) 0.0240(5) Uani 1 1 d .
C8 C 0.30538(14) 0.4148(3) 0.12531(13) 0.0253(6) Uani 1 1 d .
H8 H 0.2581 0.3822 0.1388 0.030 Uiso 1 1 calc R
C9 C 0.40688(15) 0.4376(4) 0.06715(14) 0.0291(6) Uani 1 1 d .
H9 H 0.4430 0.4258 0.0335 0.035 Uiso 1 1 calc R
C10 C 0.17301(14) 0.7001(3) 0.33595(13) 0.0204(5) Uani 1 1 d .
C11 C 0.03493(13) 1.0671(3) 0.44419(12) 0.0208(5) Uani 1 1 d .
H11 H 0.0580 1.1131 0.4065 0.025 Uiso 1 1 calc R
C12 C 0.07593(14) 1.0435(3) 0.50367(12) 0.0184(5) Uani 1 1 d .
C13 C 0.04012(13) 0.9767(3) 0.56027(12) 0.0190(5) Uani 1 1 d .
C14 C 0.08136(13) 0.9589(3) 0.62621(12) 0.0227(5) Uani 1 1 d .
C15 C 0.15780(14) 1.0848(3) 0.50168(11) 0.0178(5) Uani 1 1 d .
N1 N 0.15796(12) 0.7027(3) 0.40284(11) 0.0224(5) Uani 1 1 d .
N2 N 0.08305(12) 0.6885(3) 0.40858(11) 0.0275(5) Uani 1 1 d .
N3 N 0.05510(13) 0.6793(3) 0.34764(12) 0.0288(5) Uani 1 1 d .
N4 N 0.11015(12) 0.6851(3) 0.30038(11) 0.0263(5) Uani 1 1 d .
H4A H 0.1055 0.6802 0.2567 0.032 Uiso 1 1 calc R
N5 N 0.34163(12) 0.3650(3) 0.06686(11) 0.0240(5) Uani 1 1 d .
N6 N 0.41417(12) 0.5297(3) 0.12197(11) 0.0291(5) Uani 1 1 d .
H6A H 0.4525 0.5864 0.1320 0.035 Uiso 1 1 calc R
O1 O 0.20573(10) 0.9768(3) 0.49439(10) 0.0271(5) Uani 1 1 d .
O2 O 0.17674(13) 1.2288(2) 0.50101(11) 0.0255(5) Uani 1 1 d .
O3 O 0.13779(11) 1.0309(3) 0.63757(11) 0.0400(6) Uani 1 1 d .
O4 O 0.05012(11) 0.8581(3) 0.66982(9) 0.0352(5) Uani 1 1 d .

loop_
_atom_site_aniso_label
_atom_site_aniso_U_11
_atom_site_aniso_U_22
_atom_site_aniso_U_33
_atom_site_aniso_U_23
_atom_site_aniso_U_13
_atom_site_aniso_U_12
Zn1 0.0140(2) 0.0262(2) 0.0182(2) -0.00029(10) -0.00107(10) 0.00029(10)
C1 0.0194(13) 0.0329(14) 0.0189(11) -0.0002(10) -0.0003(10) -0.0022(11)
C2 0.0153(13) 0.0377(15) 0.0262(13) 0.0011(11) -0.0003(10) -0.0040(13)
C3 0.0230(14) 0.0321(13) 0.0257(14) 0.0007(11) -0.0050(11) -0.0074(11)
C4 0.0270(14) 0.0278(12) 0.0193(13) -0.0029(10) -0.0021(11) -0.0027(12)
C5 0.0181(12) 0.0274(12) 0.0182(11) 0.0013(10) 0.0005(10) -0.0012(10)
C6 0.0189(14) 0.0321(14) 0.0192(11) -0.0017(10) -0.0019(9) -0.0037(11)
C7 0.0160(12) 0.0349(14) 0.0212(12) -0.0006(10) 0.0018(9) -0.0002(11)
C8 0.0154(11) 0.0380(15) 0.0225(12) -0.0037(11) 0.0015(10) -0.0012(11)
C9 0.0197(13) 0.0431(16) 0.0246(13) -0.0057(11) 0.0034(10) -0.0008(12)
C10 0.0181(12) 0.0246(12) 0.0186(12) -0.0034(9) -0.0009(9) -0.0005(10)
C11 0.0163(12) 0.0286(13) 0.0176(11) 0.0039(9) 0.0000(9) -0.0033(10)
C12 0.0129(11) 0.0217(12) 0.0205(11) 0.0006(9) 0.0000(9) -0.0006(9)
C13 0.0138(11) 0.0260(12) 0.0171(11) 0.0012(9) -0.0018(9) 0.0000(9)
C14 0.0149(11) 0.0369(14) 0.0164(11) 0.0002(10) 0.0001(9) 0.0007(11)
C15 0.0143(11) 0.0245(12) 0.0147(10) 0.0013(9) -0.0006(8) -0.0015(10)
N1 0.0160(10) 0.0320(11) 0.0192(10) -0.0027(9) -0.0004(8) 0.0005(9)
N2 0.0178(11) 0.0421(13) 0.0225(11) -0.0040(10) -0.0002(9) -0.0021(10)
N3 0.0186(11) 0.0424(14) 0.0255(11) -0.0043(10) -0.0014(9) -0.0011(10)
N4 0.0195(11) 0.0419(13) 0.0175(10) -0.0042(9) -0.0025(8) -0.0032(10)
N5 0.0173(10) 0.0348(12) 0.0199(10) -0.0014(9) 0.0002(8) 0.0005(9)
N6 0.0190(11) 0.0433(14) 0.0249(11) -0.0077(10) 0.0037(9) -0.0076(10)
O1 0.0175(9) 0.0252(11) 0.0386(12) -0.0040(8) -0.0009(7) 0.0023(8)
O2 0.0155(11) 0.0236(10) 0.0374(11) 0.0010(7) 0.0009(8) -0.0032(8)
O3 0.0269(11) 0.0643(15) 0.0288(11) 0.0086(10) -0.0100(8) -0.0173(11)
O4 0.0245(10) 0.0591(14) 0.0220(9) 0.0140(9) -0.0031(8) -0.0092(10)

loop_
_atom_type_symbol
_atom_type_description
_atom_type_scat_dispersion_real
_atom_type_scat_dispersion_imag
_atom_type_scat_source
C C 0.0033 0.0016 'International Tables Vol C Tables 4.2.6.8 and 6.1.1.4'
H H 0.0000 0.0000 'International Tables Vol C Tables 4.2.6.8 and 6.1.1.4'
N N 0.0061 0.0033 'International Tables Vol C Tables 4.2.6.8 and 6.1.1.4'
O O 0.0106 0.0060 'International Tables Vol C Tables 4.2.6.8 and 6.1.1.4'
Zn Zn 0.2839 1.4301 'International Tables Vol C Tables 4.2.6.8 and 6.1.1.4'

loop_
_geom_angle_atom_site_label_1
_geom_angle_atom_site_label_2
_geom_angle_atom_site_label_3
_geom_angle
_geom_angle_site_symmetry_1
_geom_angle_site_symmetry_3
N5 Zn1 O1 113.40(9) 2_565 .
N5 Zn1 N1 110.13(9) 2_565 .
O1 Zn1 N1 99.19(9) . .
N5 Zn1 O2 112.81(9) 2_565 8_655
O1 Zn1 O2 95.67(8) . 8_655
N1 Zn1 O2 123.59(9) . 8_655
C6 C1 C2 118.7(2) . .
C6 C1 C7 119.1(2) . .
C2 C1 C7 122.2(2) . .
C3 C2 C1 120.4(3) . .
C3 C2 H2 119.8 . .
C1 C2 H2 119.8 . .
C2 C3 C4 120.9(3) . .
C2 C3 H3 119.6 . .
C4 C3 H3 119.6 . .
C3 C4 C5 119.3(3) . .
C3 C4 H4 120.3 . .
C5 C4 H4 120.3 . .
C6 C5 C4 120.0(2) . .
C6 C5 C10 119.4(2) . .
C4 C5 C10 120.6(2) . .
C5 C6 C1 120.7(2) . .
C5 C6 H6 119.7 . .
C1 C6 H6 119.7 . .
C8 C7 N6 105.2(2) . .
C8 C7 C1 131.0(2) . .
N6 C7 C1 123.7(2) . .
C7 C8 N5 109.6(2) . .
C7 C8 H8 125.2 . .
N5 C8 H8 125.2 . .
N5 C9 N6 111.0(2) . .
N5 C9 H9 124.5 . .
N6 C9 H9 124.5 . .
N4 C10 N1 110.1(2) . .
N4 C10 C5 125.5(2) . .
N1 C10 C5 124.3(2) . .
C12 C11 C13 121.6(2) . 5_576
C12 C11 H11 119.2 . .
C13 C11 H11 119.2 5_576 .
C11 C12 C13 118.5(2) . .
C11 C12 C15 117.4(2) . .
C13 C12 C15 124.0(2) . .
C12 C13 C11 119.9(2) . 5_576
C12 C13 C14 119.8(2) . .
C11 C13 C14 120.3(2) 5_576 .
O3 C14 O4 123.9(2) . .
O3 C14 C13 121.8(2) . .
O4 C14 C13 114.2(2) . .
O2 C15 O1 120.5(2) . .
O2 C15 C12 119.0(2) . .
O1 C15 C12 120.2(2) . .
C10 N1 N2 106.3(2) . .
C10 N1 Zn1 138.60(18) . .
N2 N1 Zn1 114.81(16) . .
N3 N2 N1 108.2(2) . .
N2 N3 N4 110.2(2) . .
C10 N4 N3 105.3(2) . .
C10 N4 H4A 127.4 . .
N3 N4 H4A 127.4 . .
C9 N5 C8 105.9(2) . .
C9 N5 Zn1 129.78(18) . 2_564
C8 N5 Zn1 122.02(17) . 2_564
C9 N6 C7 108.3(2) . .
C9 N6 H6A 125.9 . .
C7 N6 H6A 125.9 . .
C15 O1 Zn1 139.42(18) . .
C15 O2 Zn1 108.46(18) . 8_665

loop_
_geom_bond_atom_site_label_1
_geom_bond_atom_site_label_2
_geom_bond_distance
_geom_bond_site_symmetry_2
Zn1 N5 1.975(2) 2_565
Zn1 O1 1.988(2) .
Zn1 N1 2.005(2) .
Zn1 O2 2.014(2) 8_655
C1 C6 1.393(4) .
C1 C2 1.402(4) .
C1 C7 1.462(3) .
C2 C3 1.377(4) .
C2 H2 0.9300 .
C3 C4 1.382(4) .
C3 H3 0.9300 .
C4 C5 1.399(4) .
C4 H4 0.9300 .
C5 C6 1.387(4) .
C5 C10 1.464(4) .
C6 H6 0.9300 .
C7 C8 1.359(4) .
C7 N6 1.383(3) .
C8 N5 1.381(3) .
C8 H8 0.9300 .
C9 N5 1.320(3) .
C9 N6 1.330(3) .
C9 H9 0.9300 .
C10 N4 1.332(3) .
C10 N1 1.338(3) .
C11 C12 1.392(3) .
C11 C13 1.399(3) 5_576
C11 H11 0.9300 .
C12 C13 1.399(3) .
C12 C15 1.510(3) .
C13 C11 1.399(3) 5_576
C13 C14 1.496(3) .
C14 O3 1.200(3) .
C14 O4 1.327(3) .
C15 O2 1.256(3) .
C15 O1 1.257(3) .
N1 N2 1.354(3) .
N2 N3 1.297(3) .
N3 N4 1.355(3) .
N4 H4A 0.8600 .
N5 Zn1 1.975(2) 2_564
N6 H6A 0.8600 .
O2 Zn1 2.014(2) 8_665

loop_
_geom_torsion_atom_site_label_1
_geom_torsion_atom_site_label_2
_geom_torsion_atom_site_label_3
_geom_torsion_atom_site_label_4
_geom_torsion
_geom_torsion_site_symmetry_1
_geom_torsion_site_symmetry_4
C6 C1 C2 C3 -0.7(4) . .
C7 C1 C2 C3 178.0(3) . .
C1 C2 C3 C4 0.7(4) . .
C2 C3 C4 C5 -0.2(4) . .
C3 C4 C5 C6 -0.2(4) . .
C3 C4 C5 C10 178.0(2) . .
C4 C5 C6 C1 0.2(4) . .
C10 C5 C6 C1 -178.0(2) . .
C2 C1 C6 C5 0.3(4) . .
C7 C1 C6 C5 -178.5(3) . .
C6 C1 C7 C8 -8.3(5) . .
C2 C1 C7 C8 173.0(3) . .
C6 C1 C7 N6 168.2(3) . .
C2 C1 C7 N6 -10.6(4) . .
N6 C7 C8 N5 -0.9(3) . .
C1 C7 C8 N5 176.0(3) . .
C6 C5 C10 N4 -33.5(4) . .
C4 C5 C10 N4 148.4(3) . .
C6 C5 C10 N1 142.7(3) . .
C4 C5 C10 N1 -35.5(4) . .
C13 C11 C12 C13 -1.1(4) 5_576 .
C13 C11 C12 C15 176.0(2) 5_576 .
C11 C12 C13 C11 1.1(4) . 5_576
C15 C12 C13 C11 -175.8(2) . 5_576
C11 C12 C13 C14 -176.3(2) . .
C15 C12 C13 C14 6.8(4) . .
C12 C13 C14 O3 17.1(4) . .
C11 C13 C14 O3 -160.2(3) 5_576 .
C12 C13 C14 O4 -162.9(2) . .
C11 C13 C14 O4 19.8(3) 5_576 .
C11 C12 C15 O2 73.1(3) . .
C13 C12 C15 O2 -110.0(3) . .
C11 C12 C15 O1 -100.3(3) . .
C13 C12 C15 O1 76.6(3) . .
N4 C10 N1 N2 0.1(3) . .
C5 C10 N1 N2 -176.5(2) . .
N4 C10 N1 Zn1 -172.7(2) . .
C5 C10 N1 Zn1 10.7(4) . .
N5 Zn1 N1 C10 -156.2(3) 2_565 .
O1 Zn1 N1 C10 84.6(3) . .
O2 Zn1 N1 C10 -18.5(3) 8_655 .
N5 Zn1 N1 N2 31.5(2) 2_565 .
O1 Zn1 N1 N2 -87.74(19) . .
O2 Zn1 N1 N2 169.11(16) 8_655 .
C10 N1 N2 N3 -0.5(3) . .
Zn1 N1 N2 N3 174.25(18) . .
N1 N2 N3 N4 0.7(3) . .
N1 C10 N4 N3 0.3(3) . .
C5 C10 N4 N3 176.9(2) . .
N2 N3 N4 C10 -0.6(3) . .
N6 C9 N5 C8 0.0(3) . .
N6 C9 N5 Zn1 162.8(2) . 2_564
C7 C8 N5 C9 0.6(3) . .
C7 C8 N5 Zn1 -163.86(19) . 2_564
N5 C9 N6 C7 -0.6(3) . .
C8 C7 N6 C9 0.9(3) . .
C1 C7 N6 C9 -176.3(3) . .
O2 C15 O1 Zn1 179.77(19) . .
C12 C15 O1 Zn1 -6.9(4) . .
N5 Zn1 O1 C15 -48.5(3) 2_565 .
N1 Zn1 O1 C15 68.2(3) . .
O2 Zn1 O1 C15 -166.4(3) 8_655 .
O1 C15 O2 Zn1 -2.3(3) . 8_665
C12 C15 O2 Zn1 -175.74(16) . 8_665
